data_7111029
loop_
_publ_author_name
'Dur\`a-Vil\`a, V\'ictor'
'Mingos, D. Michael P.'
'Vilar, Ram\'on'
'White, Andrew J. P.'
'Williams, David J.'

_publ_section_title
;
 Insertion of O2 into a Pd(i)--Pd(i) dimer and subsequent C--O bond
 formation by activation of a C--H bond
;
_journal_issue 16
_journal_name_full 'Chemical Communications'
_journal_page_first 1525
_journal_paper_doi 10.1039/b004537n
_journal_year 2000
_chemical_formula_sum 'C24 H52 Br2 P2 Pd2'
_chemical_formula_weight 775.22
_chemical_name_systematic
; 
 ? 
;
_space_group_IT_number 14
_symmetry_cell_setting monoclinic
_symmetry_space_group_name_Hall '-P 2ybc'
_symmetry_space_group_name_H-M 'P 1 21/c 1'
_atom_sites_solution_hydrogens geom
_atom_sites_solution_primary direct
_atom_sites_solution_secondary difmap
_audit_creation_method SHELXL
_cell_angle_alpha 90.00
_cell_angle_beta 105.40(2)
_cell_angle_gamma 90.00
_cell_formula_units_Z 2
_cell_length_a 7.788(3)
_cell_length_b 15.368(5)
_cell_length_c 13.557(3)
_cell_measurement_reflns_used 22
_cell_measurement_temperature 293(2)
_cell_measurement_theta_max 10.97
_cell_measurement_theta_min 3.70
_cell_volume 1564.3(9)
_computing_cell_refinement 'Siemens XSCANS'
_computing_data_collection 'Siemens XSCANS'
_computing_data_reduction 'Siemens SHELXTL'
_computing_molecular_graphics 'Siemens SHELXTL'
_computing_publication_material 'Siemens SHELXTL'
_computing_structure_refinement 'SHELXL-93 (Sheldrick, 1993)'
_computing_structure_solution 'SHELXS-86 (Sheldrick, 1990)'
_diffrn_ambient_temperature 293(2)
_diffrn_measurement_device 'Siemens P4'
_diffrn_measurement_method '\w scans'
_diffrn_radiation_monochromator graphite
_diffrn_radiation_source 'fine-focus sealed tube'
_diffrn_radiation_type MoK\a
_diffrn_radiation_wavelength 0.71073
_diffrn_reflns_av_R_equivalents 0.0356
_diffrn_reflns_av_sigmaI/netI 0.0741
_diffrn_reflns_limit_h_max 9
_diffrn_reflns_limit_h_min 0
_diffrn_reflns_limit_k_max 18
_diffrn_reflns_limit_k_min 0
_diffrn_reflns_limit_l_max 15
_diffrn_reflns_limit_l_min -16
_diffrn_reflns_number 2965
_diffrn_reflns_theta_max 24.99
_diffrn_reflns_theta_min 2.05
_diffrn_standards_decay_% 7.29
_diffrn_standards_interval_count 97
_diffrn_standards_number 3
_exptl_absorpt_coefficient_mu 3.816
_exptl_absorpt_correction_T_max 0.6578
_exptl_absorpt_correction_T_min 0.5817
_exptl_absorpt_correction_type Ellipsoidal
_exptl_crystal_colour Orange
_exptl_crystal_density_diffrn 1.646
_exptl_crystal_description prisms
_exptl_crystal_F_000 776
_exptl_crystal_size_max 0.27
_exptl_crystal_size_mid 0.13
_exptl_crystal_size_min 0.05
_refine_diff_density_max 0.709
_refine_diff_density_min -0.392
_refine_diff_density_rms 0.108
_refine_ls_extinction_method none
_refine_ls_goodness_of_fit_all 0.998
_refine_ls_goodness_of_fit_obs 1.072
_refine_ls_matrix_type full
_refine_ls_number_parameters 136
_refine_ls_number_reflns 2453
_refine_ls_number_restraints 0
_refine_ls_restrained_S_all 1.022
_refine_ls_restrained_S_obs 1.072
_refine_ls_R_factor_all 0.0935
_refine_ls_R_factor_obs 0.0480
_refine_ls_shift/esd_max 0.001
_refine_ls_shift/esd_mean 0.000
_refine_ls_structure_factor_coef Fsqd
_refine_ls_weighting_details 'w=1/[\s^2^(Fo^2^)+(0.0317P)^2^+0.0000P] where P=(Fo^2^+2Fc^2^)/3'
_refine_ls_weighting_scheme calc
_refine_ls_wR_factor_all 0.1060
_refine_ls_wR_factor_obs 0.0889
_reflns_number_observed 1796
_reflns_number_total 2753
_reflns_observed_criterion >2sigma(I)
_cod_data_source_file b004537nsup1.cif
_cod_data_source_block MM9912
_cod_depositor_comments
;
The following automatic conversions were performed:

'_symmetry_cell_setting' value 'Monoclinic' changed to 'monoclinic'
according to /home/saulius/struct/CIF-dictionaries/cif_core.dic
dictionary named 'cif_core.dic' version 2.4.2 from 2011-04-26.

Automatic conversion script
Id: cif_fix_values 1891 2012-01-12 08:04:46Z andrius 

The following automatic conversions were performed:

'_refine_ls_weighting_scheme' value 'calc
w=1/[\s^2^(Fo^2^)+(0.0317P)^2^+0.0000P] where P=(Fo^2^+2Fc^2^)/3' was
changed to 'calc'. New tag '_refine_ls_weighting_details' was
created. The value of the new tag was set to
'w=1/[\s^2^(Fo^2^)+(0.0317P)^2^+0.0000P] where P=(Fo^2^+2Fc^2^)/3'.

Automatic conversion script
Id: cif_fix_values 3143 2015-03-26 13:38:13Z robertas 
;
_cod_original_cell_volume 1564.3(8)
_cod_original_sg_symbol_H-M P2(1)/c
_cod_original_formula_sum 'C24 H52 P2 Br2 Pd2'
_cod_database_code 7111029

loop_
_symmetry_equiv_pos_as_xyz
'x, y, z'
'-x, y+1/2, -z+1/2'
'-x, -y, -z'
'x, -y-1/2, z-1/2'

loop_
_atom_site_aniso_label
_atom_site_aniso_U_11
_atom_site_aniso_U_22
_atom_site_aniso_U_33
_atom_site_aniso_U_23
_atom_site_aniso_U_13
_atom_site_aniso_U_12
Pd 0.0531(4) 0.0360(3) 0.0379(3) 0.0025(3) 0.0154(2) -0.0038(3)
Br 0.0792(7) 0.0355(4) 0.0586(5) 0.0007(4) 0.0347(5) -0.0052(4)
P 0.0519(13) 0.0317(9) 0.0386(11) 0.0033(8) 0.0178(10) 0.0000(9)
C1 0.059(5) 0.042(4) 0.054(4) 0.007(4) 0.019(4) 0.006(4)
C2 0.066(6) 0.039(4) 0.044(5) 0.004(3) 0.014(4) 0.002(4)
C3 0.067(6) 0.054(5) 0.077(6) 0.008(5) 0.018(5) 0.015(5)
C4 0.106(8) 0.052(5) 0.071(6) 0.006(5) 0.052(6) 0.020(6)
C5 0.062(6) 0.036(4) 0.076(6) 0.000(4) 0.033(5) -0.006(4)
C6 0.090(8) 0.067(6) 0.091(8) -0.020(6) 0.021(7) -0.021(6)
C7 0.084(8) 0.055(5) 0.117(9) -0.001(6) 0.053(7) -0.015(5)
C8 0.099(9) 0.037(4) 0.117(9) -0.013(5) 0.037(8) -0.002(5)
C9 0.068(6) 0.059(5) 0.039(4) 0.010(4) 0.013(4) 0.010(5)
C10 0.111(9) 0.061(5) 0.049(5) 0.018(4) 0.032(6) 0.017(6)
C11 0.062(7) 0.096(8) 0.064(6) 0.016(6) 0.019(5) 0.024(6)
C12 0.066(6) 0.075(6) 0.050(5) -0.002(5) 0.003(4) -0.003(5)

loop_
_atom_site_label
_atom_site_type_symbol
_atom_site_fract_x
_atom_site_fract_y
_atom_site_fract_z
_atom_site_U_iso_or_equiv
_atom_site_thermal_displace_type
_atom_site_occupancy
_atom_site_calc_flag
_atom_site_refinement_flags
Pd Pd 1.61595(10) 0.01224(4) 0.89853(5) 0.0417(2) Uani 1 d .
Br Br 1.47252(14) 0.11545(5) 1.00534(7) 0.0546(3) Uani 1 d .
P P 1.7023(3) 0.09542(12) 0.7871(2) 0.0396(5) Uani 1 d .
C1 C 1.8504(12) 0.0029(5) 0.7681(6) 0.051(2) Uani 1 d .
C2 C 1.7407(13) -0.0611(5) 0.8121(6) 0.049(2) Uani 1 d .
H2A H 1.8170(13) -0.1045(5) 0.8541(6) 0.059 Uiso 1 calc R
H2B H 1.6539(13) -0.0905(5) 0.7576(6) 0.059 Uiso 1 calc R
C3 C 2.0379(13) 0.0062(6) 0.8417(8) 0.066(2) Uani 1 d .
H3A H 2.0293(13) 0.0182(6) 0.9097(8) 0.099 Uiso 1 calc R
H3B H 2.1057(13) 0.0513(6) 0.8206(8) 0.099 Uiso 1 calc R
H3C H 2.0960(13) -0.0488(6) 0.8409(8) 0.099 Uiso 1 calc R
C4 C 1.8729(16) -0.0162(6) 0.6620(8) 0.071(3) Uani 1 d .
H4A H 1.9441(16) 0.0286(6) 0.6431(8) 0.107 Uiso 1 calc R
H4B H 1.7581(16) -0.0177(6) 0.6133(8) 0.107 Uiso 1 calc R
H4C H 1.9307(16) -0.0714(6) 0.6626(8) 0.107 Uiso 1 calc R
C5 C 1.8269(13) 0.2012(5) 0.8292(8) 0.055(2) Uani 1 d .
C6 C 1.9384(17) 0.1905(7) 0.9394(9) 0.083(3) Uani 1 d .
H6A H 2.0203(17) 0.1431(7) 0.9433(9) 0.125 Uiso 1 calc R
H6B H 1.8616(17) 0.1785(7) 0.9826(9) 0.125 Uiso 1 calc R
H6C H 2.0036(17) 0.2432(7) 0.9616(9) 0.125 Uiso 1 calc R
C7 C 1.9505(16) 0.2243(7) 0.7602(10) 0.080(3) Uani 1 d .
H7A H 2.0322(16) 0.1773(7) 0.7613(10) 0.121 Uiso 1 calc R
H7B H 2.0159(16) 0.2763(7) 0.7853(10) 0.121 Uiso 1 calc R
H7C H 1.8799(16) 0.2336(7) 0.6914(10) 0.121 Uiso 1 calc R
C8 C 1.6999(17) 0.2761(6) 0.8261(10) 0.083(3) Uani 1 d .
H8A H 1.6280(17) 0.2841(6) 0.7572(10) 0.124 Uiso 1 calc R
H8B H 1.7666(17) 0.3282(6) 0.8490(10) 0.124 Uiso 1 calc R
H8C H 1.6245(17) 0.2636(6) 0.8700(10) 0.124 Uiso 1 calc R
C9 C 1.5070(13) 0.1109(6) 0.6688(6) 0.056(2) Uani 1 d .
C10 C 1.5653(16) 0.1507(6) 0.5782(7) 0.071(3) Uani 1 d .
H10A H 1.6200(16) 0.2063(6) 0.5979(7) 0.107 Uiso 1 calc R
H10B H 1.4630(16) 0.1580(6) 0.5209(7) 0.107 Uiso 1 calc R
H10C H 1.6491(16) 0.1126(6) 0.5594(7) 0.107 Uiso 1 calc R
C11 C 1.3677(14) 0.1699(8) 0.6965(8) 0.074(3) Uani 1 d .
H11A H 1.4186(14) 0.2262(8) 0.7162(8) 0.111 Uiso 1 calc R
H11B H 1.3308(14) 0.1446(8) 0.7523(8) 0.111 Uiso 1 calc R
H11C H 1.2665(14) 0.1757(8) 0.6383(8) 0.111 Uiso 1 calc R
C12 C 1.4204(14) 0.0231(7) 0.6383(7) 0.066(2) Uani 1 d .
H12A H 1.5045(14) -0.0154(7) 0.6205(7) 0.099 Uiso 1 calc R
H12B H 1.3188(14) 0.0301(7) 0.5806(7) 0.099 Uiso 1 calc R
H12C H 1.3831(14) -0.0010(7) 0.6946(7) 0.099 Uiso 1 calc R

loop_
_atom_type_symbol
_atom_type_description
_atom_type_scat_dispersion_real
_atom_type_scat_dispersion_imag
_atom_type_scat_source
C C 0.0033 0.0016 'International Tables Vol C Tables 4.2.6.8 and 6.1.1.4'
H H 0.0000 0.0000 'International Tables Vol C Tables 4.2.6.8 and 6.1.1.4'
P P 0.1023 0.0942 'International Tables Vol C Tables 4.2.6.8 and 6.1.1.4'
Br Br -0.2901 2.4595 'International Tables Vol C Tables 4.2.6.8 and 6.1.1.4'
Pd Pd -0.9988 1.0072 'International Tables Vol C Tables 4.2.6.8 and 6.1.1.4'

loop_
_geom_angle_atom_site_label_1
_geom_angle_atom_site_label_2
_geom_angle_atom_site_label_3
_geom_angle
_geom_angle_site_symmetry_1
_geom_angle_site_symmetry_3
C2 Pd P 69.6(2) . .
C2 Pd Br 95.9(2) . 3_857
P Pd Br 164.76(6) . 3_857
C2 Pd Br 175.5(2) . .
P Pd Br 106.36(6) . .
Br Pd Br 88.30(4) 3_857 .
Pd Br Pd 91.70(4) 3_857 .
C1 P C5 113.7(4) . .
C1 P C9 111.0(4) . .
C5 P C9 112.0(4) . .
C1 P Pd 88.0(3) . .
C5 P Pd 120.8(3) . .
C9 P Pd 109.1(3) . .
C4 C1 C2 117.5(8) . .
C4 C1 C3 107.0(8) . .
C2 C1 C3 107.6(7) . .
C4 C1 P 120.1(6) . .
C2 C1 P 90.4(5) . .
C3 C1 P 113.3(6) . .
C1 C2 Pd 105.6(5) . .
C8 C5 C6 107.9(9) . .
C8 C5 C7 108.3(8) . .
C6 C5 C7 109.4(9) . .
C8 C5 P 111.4(7) . .
C6 C5 P 108.4(6) . .
C7 C5 P 111.3(7) . .
C12 C9 C11 107.4(9) . .
C12 C9 C10 109.8(8) . .
C11 C9 C10 109.7(7) . .
C12 C9 P 108.4(6) . .
C11 C9 P 109.0(6) . .
C10 C9 P 112.4(7) . .

loop_
_geom_bond_atom_site_label_1
_geom_bond_atom_site_label_2
_geom_bond_distance
_geom_bond_site_symmetry_2
Pd C2 2.048(8) .
Pd P 2.215(2) .
Pd Br 2.5497(11) 3_857
Pd Br 2.5922(12) .
Br Pd 2.5497(11) 3_857
P C1 1.891(8) .
P C5 1.901(8) .
P C9 1.910(9) .
C1 C4 1.524(12) .
C1 C2 1.525(12) .
C1 C3 1.535(13) .
C5 C8 1.511(13) .
C5 C6 1.52(2) .
C5 C7 1.552(13) .
C9 C12 1.517(13) .
C9 C11 1.535(13) .
C9 C10 1.544(12) .
